data_4133574
loop_
_publ_author_name
'Ott, Jonas C.'
'Wadepohl, Hubert'
'Enders, Markus'
'Gade, Lutz H.'

_publ_section_title
;
 Taking Solution Proton NMR to Its Extreme: Prediction and Detection of a
 Hydride Resonance in an Intermediate-Spin Iron Complex.
;
_journal_issue 50
_journal_name_full 'Journal of the American Chemical Society'
_journal_page_first 17413
_journal_page_last 17417
_journal_paper_doi 10.1021/jacs.8b11330
_journal_volume 140
_journal_year 2018
_chemical_formula_moiety 'C42 H73 Fe N P2 Si'
_chemical_formula_sum 'C42 H73 Fe N P2 Si'
_chemical_formula_weight 737.89
_chemical_properties_physical 'air-sensitive, moisture-sensitive'
_space_group_crystal_system monoclinic
_space_group_IT_number 14
_space_group_name_Hall '-P 2yn'
_space_group_name_H-M_alt 'P 1 21/n 1'
_atom_sites_solution_hydrogens geom
_atom_sites_solution_primary dual
_atom_sites_solution_secondary difmap
_audit_block_code ga_jo19
_audit_creation_date 2018-04-04
_audit_creation_method
;
Olex2 1.2
(compiled Aug 10 2017 17:44:14 for OlexSys, GUI svn.r5381)
;
_audit_update_record '04.04.2018 15:19:55 CEST UTC+02:00  encif 1.82'
_cell_angle_alpha 90
_cell_angle_beta 111.339(2)
_cell_angle_gamma 90
_cell_formula_units_Z 4
_cell_length_a 16.2359(3)
_cell_length_b 16.4096(3)
_cell_length_c 17.4876(3)
_cell_measurement_reflns_used 17085
_cell_measurement_temperature 120(1)
_cell_measurement_theta_max 28.3720
_cell_measurement_theta_min 2.4740
_cell_volume 4339.71(15)
_computing_cell_refinement 'CrysAlisPro 1.171.38.46 (Rigaku OD, 2015)'
_computing_data_collection 'CrysAlisPro 1.171.38.46 (Rigaku OD, 2015)'
_computing_data_reduction 'CrysAlisPro 1.171.38.46 (Rigaku OD, 2015)'
_computing_molecular_graphics 'Olex2 (Dolomanov et al., 2009)'
_computing_publication_material 'encif (Wadepohl, 2009-17); encifer 1.5.2 (CCDC, 2016)'
_computing_structure_refinement 'ShelXL (Sheldrick, 2015)'
_computing_structure_solution 'SIR2014 (Giacovazzo et al., 2014)'
_diffrn_ambient_environment 'perfluoro polyether oil / N~2~'
_diffrn_ambient_temperature 120(1)
_diffrn_detector 'CCD plate'
_diffrn_detector_area_resol_mean 7.9621
_diffrn_detector_type Eos
_diffrn_measured_fraction_theta_full 0.999
_diffrn_measured_fraction_theta_max 0.999
_diffrn_measurement_details
;
List of Runs (angles in degrees, time in seconds):

  # Type    Start    End  Width  t~exp~   \w     \q     \k     \f   Frames
--------------------------------------------------------------------------
  1  \w    -47.00 -15.00   0.50   15.00    --    4.00 115.00-154.78   64
  2  \w     -4.00  24.00   0.50   15.00    --   28.00  81.00-105.34   56
  3  \w     -5.00  23.00   0.50   15.00    --   28.00  82.00  66.84   56
  4  \w      2.00  28.00   0.50   15.00    --   32.27  78.00 -89.38   52
  5  \w    -40.00  58.00   0.50   15.00    --   32.27 -38.00-120.00  196
  6  \w      7.00 105.00   0.50   15.00    --   32.27  38.00  30.00  196
  7  \w    -37.00  54.00   0.50   15.00    --   32.27 -57.00  60.00  182
  8  \w      7.00 105.00   0.50   15.00    --   32.27  38.00-150.00  196
  9  \w     12.00 101.00   0.50   15.00    --   32.27-143.00-117.00  178
 10  \w      3.00  91.00   0.50   15.00    --   32.27-127.00  52.00  176
 11  \w     12.00 101.00   0.50   15.00    --   32.27  57.00  90.00  178
 12  \w    -20.00  74.00   0.50   15.00    --   32.27 -99.00-120.00  188
 13  \w      2.00 102.00   0.50   15.00    --   32.27  77.00 150.00  200
 14  \w    -37.00  54.00   0.50   15.00    --   32.27 -57.00 120.00  182
 15  \w     12.00 101.00   0.50   15.00    --   32.27  57.00-150.00  178
 16  \w      2.00 102.00   0.50   15.00    --   32.27  77.00-120.00  200
 17  \w    -37.00  54.00   0.50   15.00    --   32.27 -57.00 -60.00  182
 18  \w      2.00  62.00   0.50   15.00    --   32.27  77.00 -30.00  120
;
_diffrn_measurement_device 'four-circle diffractometer'
_diffrn_measurement_device_type 'Agilent SuperNova, Dual, Cu at zero, Eos'
_diffrn_measurement_method '\w scans'
_diffrn_measurement_specimen_support 'polyimid foil'
_diffrn_orient_matrix_type 'CrysAlisPro convention (1999,Acta A55,543-557)'
_diffrn_orient_matrix_UB_11 0.0311815000
_diffrn_orient_matrix_UB_12 0.0002613000
_diffrn_orient_matrix_UB_13 -0.0197710000
_diffrn_orient_matrix_UB_21 -0.0017442000
_diffrn_orient_matrix_UB_22 -0.0431577000
_diffrn_orient_matrix_UB_23 -0.0022807000
_diffrn_orient_matrix_UB_31 -0.0349907000
_diffrn_orient_matrix_UB_32 0.0023863000
_diffrn_orient_matrix_UB_33 -0.0387287000
_diffrn_radiation_monochromator mirror
_diffrn_radiation_probe x-ray
_diffrn_radiation_type 'Mo K\a'
_diffrn_radiation_wavelength 0.71073
_diffrn_reflns_av_R_equivalents 0.1275
_diffrn_reflns_av_unetI/netI 0.0715
_diffrn_reflns_Laue_measured_fraction_full 0.999
_diffrn_reflns_Laue_measured_fraction_max 0.999
_diffrn_reflns_limit_h_max 24
_diffrn_reflns_limit_h_min -24
_diffrn_reflns_limit_k_max 25
_diffrn_reflns_limit_k_min -25
_diffrn_reflns_limit_l_max 26
_diffrn_reflns_limit_l_min -26
_diffrn_reflns_number 166206
_diffrn_reflns_point_group_measured_fraction_full 0.999
_diffrn_reflns_point_group_measured_fraction_max 0.999
_diffrn_reflns_theta_full 25.242
_diffrn_reflns_theta_max 33.168
_diffrn_reflns_theta_min 2.145
_diffrn_source 'microfocus X-Ray tube'
_diffrn_source_type 'Agilent SuperNova (Mo) X-ray Source'
_exptl_absorpt_coefficient_mu 0.476
_exptl_absorpt_correction_T_max 1.000
_exptl_absorpt_correction_T_min 0.590
_exptl_absorpt_correction_type gaussian
_exptl_absorpt_process_details
;
CrysAlisPro 1.171.38.46 (Rigaku Oxford Diffraction, 2015)
Numerical absorption correction based on gaussian integration over
 a multifaceted crystal model (Busing & Levy, 1957).
Empirical absorption correction using spherical harmonics,
 implemented in SCALE3 ABSPACK scaling algorithm.
;
_exptl_crystal_colour 'light yellow'
_exptl_crystal_density_diffrn 1.129
_exptl_crystal_description plate
_exptl_crystal_F_000 1608
_exptl_crystal_size_max 0.198
_exptl_crystal_size_mid 0.163
_exptl_crystal_size_min 0.038
_refine_diff_density_max 0.635
_refine_diff_density_min -0.321
_refine_diff_density_rms 0.076
_refine_ls_extinction_method none
_refine_ls_goodness_of_fit_ref 1.022
_refine_ls_hydrogen_treatment constr
_refine_ls_matrix_type full
_refine_ls_number_parameters 445
_refine_ls_number_reflns 16561
_refine_ls_number_restraints 0
_refine_ls_restrained_S_all 1.022
_refine_ls_R_factor_all 0.0969
_refine_ls_R_factor_gt 0.0541
_refine_ls_shift/su_max 0.001
_refine_ls_shift/su_mean 0.000
_refine_ls_structure_factor_coef Fsqd
_refine_ls_weighting_details 'w=1/[\s^2^(Fo^2^)+(0.0431P)^2^+1.5974P] where P=(Fo^2^+2Fc^2^)/3'
_refine_ls_weighting_scheme calc
_refine_ls_wR_factor_gt 0.1044
_refine_ls_wR_factor_ref 0.1186
_reflns_Friedel_coverage 0.000
_reflns_number_gt 11011
_reflns_number_total 16561
_reflns_threshold_expression 'I > 2\s(I)'
_cod_data_source_file ja8b11330_si_002.cif
_cod_data_source_block ga_jo19
_cod_original_cell_volume 4339.71(16)
_cod_original_sg_symbol_H-M 'P 21/n'
_cod_database_code 4133574
_audit_block_refno 3069
_audit_block_usercomment 'JOAD24 yellow plate'
_chemical_oxdiff_formula 'C42 H73 Fe1 N1 P2 Si1'
_chemical_oxdiff_usercomment 'JOAD24 yellow plate'
_shelx_space_group_comment
;
The symmetry employed for this shelxl refinement is uniquely defined
by the following loop, which should always be used as a source of
symmetry information in preference to the above space-group names.
They are only intended as comments.
;
_shelx_estimated_absorpt_t_max 0.954
_shelx_estimated_absorpt_t_min 0.954
_reflns_odcompleteness_completeness 99.96
_reflns_odcompleteness_iscentric 1
_reflns_odcompleteness_theta 33.07
_shelxl_version_number 2018/3
_olex2_refinement_description
;
1. Fixed Uiso
 At 1.2 times of:
  All C(H) groups, All C(H,H) groups
 At 1.5 times of:
  All C(H,H,H) groups
2.a Secondary CH2 refined with riding coordinates:
 C14(H14A,H14B), C15(H15A,H15B), C40(H40A,H40B)
2.b Aromatic/amide H refined with riding coordinates:
 C4(H4), C6(H6), C9(H9), C11(H11)
2.c Idealised Me refined as rotating group:
 C17(H17A,H17B,H17C), C18(H18A,H18B,H18C), C19(H19A,H19B,H19C), C21(H21A,H21B,
 H21C), C22(H22A,H22B,H22C), C23(H23A,H23B,H23C), C25(H25A,H25B,H25C), C26(H26A,
 H26B,H26C), C27(H27A,H27B,H27C), C29(H29A,H29B,H29C), C30(H30A,H30B,H30C),
 C31(H31A,H31B,H31C), C33(H33A,H33B,H33C), C34(H34A,H34B,H34C), C35(H35A,H35B,
 H35C), C37(H37A,H37B,H37C), C38(H38A,H38B,H38C), C39(H39A,H39B,H39C), C41(H41A,
 H41B,H41C), C42(H42A,H42B,H42C), C43(H43A,H43B,H43C)
;
_olex2_submission_special_instructions 'No special instructions were received'
_oxdiff_exptl_absorpt_empirical_details
;
Empirical correction (ABSPACK) includes:
- Absorption correction using spherical harmonics
- Frame scaling
- Detector area scaling
;
_oxdiff_exptl_absorpt_empirical_full_max 1.337
_oxdiff_exptl_absorpt_empirical_full_min 0.854
_cell_oxdiff_length_a 16.2349(3)
_cell_oxdiff_length_b 16.4097(3)
_cell_oxdiff_length_c 17.4868(3)
_cell_oxdiff_angle_alpha 90.0284(15)
_cell_oxdiff_angle_beta 111.3240(17)
_cell_oxdiff_angle_gamma 89.9877(15)
_cell_oxdiff_volume 4339.71(13)
_cell_oxdiff_measurement_reflns_used 17085

loop_
_symmetry_equiv_pos_as_xyz
'x, y, z'
'-x+1/2, y+1/2, -z+1/2'
'-x, -y, -z'
'x-1/2, -y-1/2, z-1/2'

loop_
_atom_site_label
_atom_site_type_symbol
_atom_site_fract_x
_atom_site_fract_y
_atom_site_fract_z
_atom_site_U_iso_or_equiv
_atom_site_adp_type
_atom_site_occupancy
_atom_site_site_symmetry_order
_atom_site_calc_flag
_atom_site_refinement_flags_posn
Fe Fe 0.54095(2) 0.10912(2) 0.71018(2) 0.01541(6) Uani 1 1 d .
P1 P 0.69556(3) 0.06841(3) 0.71959(3) 0.01767(9) Uani 1 1 d .
P2 P 0.47849(3) 0.24617(3) 0.68008(3) 0.01633(9) Uani 1 1 d .
Si Si 0.41462(3) -0.06038(3) 0.69817(3) 0.02281(11) Uani 1 1 d .
N1 N 0.59674(9) 0.12976(9) 0.83050(8) 0.0166(3) Uani 1 1 d .
C2 C 0.57107(10) 0.18641(10) 0.87674(10) 0.0149(3) Uani 1 1 d .
C3 C 0.53852(10) 0.26558(10) 0.85458(10) 0.0169(3) Uani 1 1 d .
C4 C 0.52016(11) 0.31163(11) 0.91308(10) 0.0184(3) Uani 1 1 d .
H4 H 0.497233 0.365047 0.898555 0.022 Uiso 1 1 calc R
C5 C 0.53385(10) 0.28312(10) 0.99350(10) 0.0165(3) Uani 1 1 d .
C6 C 0.57010(10) 0.20622(10) 1.01511(10) 0.0161(3) Uani 1 1 d .
H6 H 0.581044 0.185806 1.068756 0.019 Uiso 1 1 calc R
C7 C 0.59060(10) 0.15865(10) 0.95820(9) 0.0148(3) Uani 1 1 d .
C8 C 0.63719(10) 0.08247(10) 0.96425(10) 0.0156(3) Uani 1 1 d .
C9 C 0.67806(11) 0.02860(11) 1.02903(10) 0.0179(3) Uani 1 1 d .
H9 H 0.673692 0.037404 1.081113 0.021 Uiso 1 1 calc R
C10 C 0.72490(11) -0.03762(11) 1.01701(10) 0.0183(3) Uani 1 1 d .
C11 C 0.72990(11) -0.04811(11) 0.93847(10) 0.0205(3) Uani 1 1 d .
H11 H 0.762992 -0.092932 0.930573 0.025 Uiso 1 1 calc R
C12 C 0.68933(11) 0.00320(11) 0.87228(10) 0.0190(3) Uani 1 1 d .
C13 C 0.64086(10) 0.06899(11) 0.88558(10) 0.0168(3) Uani 1 1 d .
C14 C 0.69483(12) -0.01676(12) 0.78944(10) 0.0222(4) Uani 1 1 d .
H14A H 0.644148 -0.052495 0.759694 0.027 Uiso 1 1 calc R
H14B H 0.749244 -0.049134 0.799609 0.027 Uiso 1 1 calc R
C15 C 0.53586(11) 0.30436(11) 0.77495(10) 0.0195(3) Uani 1 1 d .
H15A H 0.597472 0.314008 0.778915 0.023 Uiso 1 1 calc R
H15B H 0.506876 0.358232 0.769774 0.023 Uiso 1 1 calc R
C16 C 0.51523(11) 0.34041(11) 1.05475(10) 0.0196(3) Uani 1 1 d .
C17 C 0.57866(13) 0.41332(12) 1.07236(12) 0.0275(4) Uani 1 1 d .
H17A H 0.639692 0.394087 1.098338 0.041 Uiso 1 1 calc GR
H17B H 0.564990 0.451431 1.109236 0.041 Uiso 1 1 calc GR
H17C H 0.571787 0.441003 1.020734 0.041 Uiso 1 1 calc GR
C18 C 0.41970(12) 0.37127(12) 1.01896(12) 0.0261(4) Uani 1 1 d .
H18A H 0.409335 0.397845 0.966075 0.039 Uiso 1 1 calc GR
H18B H 0.409677 0.410498 1.056928 0.039 Uiso 1 1 calc GR
H18C H 0.378993 0.325217 1.010974 0.039 Uiso 1 1 calc GR
C19 C 0.52871(14) 0.29783(13) 1.13633(11) 0.0282(4) Uani 1 1 d .
H19A H 0.490332 0.249802 1.126237 0.042 Uiso 1 1 calc GR
H19B H 0.513821 0.335509 1.172824 0.042 Uiso 1 1 calc GR
H19C H 0.590598 0.280911 1.162137 0.042 Uiso 1 1 calc GR
C20 C 0.77054(12) -0.09961(11) 1.08503(11) 0.0236(4) Uani 1 1 d .
C21 C 0.86975(13) -0.10588(15) 1.09824(14) 0.0364(5) Uani 1 1 d .
H21A H 0.876113 -0.124314 1.047371 0.055 Uiso 1 1 calc GR
H21B H 0.898471 -0.144988 1.142242 0.055 Uiso 1 1 calc GR
H21C H 0.897579 -0.052304 1.113479 0.055 Uiso 1 1 calc GR
C22 C 0.76718(16) -0.07464(14) 1.16771(12) 0.0365(5) Uani 1 1 d .
H22A H 0.794633 -0.020943 1.183137 0.055 Uiso 1 1 calc GR
H22B H 0.799293 -0.114739 1.209446 0.055 Uiso 1 1 calc GR
H22C H 0.705458 -0.072183 1.163773 0.055 Uiso 1 1 calc GR
C23 C 0.72697(18) -0.18195(14) 1.06089(16) 0.0488(7) Uani 1 1 d .
H23A H 0.664969 -0.178443 1.055906 0.073 Uiso 1 1 calc GR
H23B H 0.757777 -0.222197 1.102991 0.073 Uiso 1 1 calc GR
H23C H 0.729926 -0.198579 1.008123 0.073 Uiso 1 1 calc GR
C24 C 0.70868(12) 0.01177(12) 0.63040(11) 0.0234(4) Uani 1 1 d .
C25 C 0.68751(14) 0.07181(13) 0.55832(11) 0.0296(4) Uani 1 1 d .
H25A H 0.628691 0.095300 0.546637 0.044 Uiso 1 1 calc GR
H25B H 0.688607 0.042946 0.509639 0.044 Uiso 1 1 calc GR
H25C H 0.731736 0.115455 0.572729 0.044 Uiso 1 1 calc GR
C26 C 0.63991(14) -0.05644(13) 0.60445(13) 0.0318(4) Uani 1 1 d .
H26A H 0.656972 -0.099841 0.645772 0.048 Uiso 1 1 calc GR
H26B H 0.636668 -0.078506 0.551360 0.048 Uiso 1 1 calc GR
H26C H 0.581999 -0.034699 0.599597 0.048 Uiso 1 1 calc GR
C27 C 0.79977(13) -0.02723(15) 0.64762(13) 0.0340(5) Uani 1 1 d .
H27A H 0.844877 0.015545 0.660041 0.051 Uiso 1 1 calc GR
H27B H 0.798879 -0.057827 0.599202 0.051 Uiso 1 1 calc GR
H27C H 0.813617 -0.064261 0.694601 0.051 Uiso 1 1 calc GR
C28 C 0.80007(11) 0.12812(13) 0.77602(11) 0.0256(4) Uani 1 1 d .
C29 C 0.83045(13) 0.17639(15) 0.71602(13) 0.0349(5) Uani 1 1 d .
H29A H 0.849600 0.138505 0.682461 0.052 Uiso 1 1 calc GR
H29B H 0.879856 0.211959 0.746897 0.052 Uiso 1 1 calc GR
H29C H 0.781315 0.209592 0.680320 0.052 Uiso 1 1 calc GR
C30 C 0.87586(12) 0.07421(15) 0.83040(13) 0.0363(5) Uani 1 1 d .
H30A H 0.857461 0.046149 0.871029 0.054 Uiso 1 1 calc GR
H30B H 0.927701 0.108149 0.858699 0.054 Uiso 1 1 calc GR
H30C H 0.890868 0.033859 0.796252 0.054 Uiso 1 1 calc GR
C31 C 0.77925(12) 0.19128(13) 0.83164(12) 0.0292(4) Uani 1 1 d .
H31A H 0.728496 0.224398 0.798743 0.044 Uiso 1 1 calc GR
H31B H 0.830749 0.226583 0.856764 0.044 Uiso 1 1 calc GR
H31C H 0.765267 0.163028 0.874783 0.044 Uiso 1 1 calc GR
C32 C 0.50451(12) 0.30284(12) 0.59820(11) 0.0227(4) Uani 1 1 d .
C33 C 0.60547(13) 0.31161(15) 0.62948(12) 0.0346(5) Uani 1 1 d .
H33A H 0.624201 0.353885 0.671924 0.052 Uiso 1 1 calc GR
H33B H 0.623664 0.326928 0.583797 0.052 Uiso 1 1 calc GR
H33C H 0.633015 0.259626 0.652690 0.052 Uiso 1 1 calc GR
C34 C 0.46265(16) 0.38734(13) 0.57616(13) 0.0355(5) Uani 1 1 d .
H34A H 0.398243 0.381853 0.550959 0.053 Uiso 1 1 calc GR
H34B H 0.485035 0.413811 0.537363 0.053 Uiso 1 1 calc GR
H34C H 0.477866 0.420470 0.626029 0.053 Uiso 1 1 calc GR
C35 C 0.47793(13) 0.24878(13) 0.52162(11) 0.0273(4) Uani 1 1 d .
H35A H 0.507355 0.195783 0.536023 0.041 Uiso 1 1 calc GR
H35B H 0.495730 0.275029 0.479714 0.041 Uiso 1 1 calc GR
H35C H 0.413686 0.240936 0.500133 0.041 Uiso 1 1 calc GR
C36 C 0.35819(11) 0.25503(12) 0.66480(11) 0.0233(4) Uani 1 1 d .
C37 C 0.29987(12) 0.23139(14) 0.57648(12) 0.0296(4) Uani 1 1 d .
H37A H 0.303787 0.273789 0.538488 0.044 Uiso 1 1 calc GR
H37B H 0.238343 0.225886 0.572513 0.044 Uiso 1 1 calc GR
H37C H 0.320340 0.179420 0.562196 0.044 Uiso 1 1 calc GR
C38 C 0.34139(12) 0.19361(13) 0.72418(12) 0.0285(4) Uani 1 1 d .
H38A H 0.353157 0.138265 0.709720 0.043 Uiso 1 1 calc GR
H38B H 0.279700 0.197627 0.720069 0.043 Uiso 1 1 calc GR
H38C H 0.380644 0.205878 0.780523 0.043 Uiso 1 1 calc GR
C39 C 0.33137(14) 0.33956(14) 0.68456(14) 0.0351(5) Uani 1 1 d .
H39A H 0.365178 0.352754 0.742157 0.053 Uiso 1 1 calc GR
H39B H 0.268050 0.339833 0.675101 0.053 Uiso 1 1 calc GR
H39C H 0.343693 0.380201 0.649074 0.053 Uiso 1 1 calc GR
C40 C 0.44553(11) 0.02613(11) 0.64588(11) 0.0207(3) Uani 1 1 d .
H40A H 0.390782 0.057382 0.617229 0.025 Uiso 1 1 calc R
H40B H 0.464537 0.002616 0.602826 0.025 Uiso 1 1 calc R
C41 C 0.46361(18) -0.15785(14) 0.67797(16) 0.0435(6) Uani 1 1 d .
H41A H 0.441370 -0.168569 0.618792 0.065 Uiso 1 1 calc GR
H41B H 0.446881 -0.202852 0.706193 0.065 Uiso 1 1 calc GR
H41C H 0.528185 -0.153025 0.698376 0.065 Uiso 1 1 calc GR
C42 C 0.29175(14) -0.07427(17) 0.66155(14) 0.0438(6) Uani 1 1 d .
H42A H 0.264405 -0.024493 0.672302 0.066 Uiso 1 1 calc GR
H42B H 0.277863 -0.120087 0.690735 0.066 Uiso 1 1 calc GR
H42C H 0.268730 -0.085488 0.602456 0.066 Uiso 1 1 calc GR
C43 C 0.45188(14) -0.04720(14) 0.81195(12) 0.0320(5) Uani 1 1 d .
H43A H 0.515917 -0.055733 0.836669 0.048 Uiso 1 1 calc GR
H43B H 0.421678 -0.087000 0.834367 0.048 Uiso 1 1 calc GR
H43C H 0.437567 0.008035 0.824460 0.048 Uiso 1 1 calc GR

loop_
_atom_site_aniso_label
_atom_site_aniso_U_11
_atom_site_aniso_U_22
_atom_site_aniso_U_33
_atom_site_aniso_U_23
_atom_site_aniso_U_13
_atom_site_aniso_U_12
Fe 0.01465(10) 0.01736(12) 0.01188(10) 0.00057(9) 0.00205(8) -0.00022(9)
P1 0.01565(18) 0.0233(2) 0.01306(19) -0.00227(17) 0.00406(15) 0.00072(16)
P2 0.01582(18) 0.0175(2) 0.01402(19) 0.00399(16) 0.00352(15) -0.00022(15)
Si 0.0252(2) 0.0210(3) 0.0226(2) -0.0007(2) 0.00927(19) -0.0048(2)
N1 0.0173(6) 0.0185(7) 0.0129(6) 0.0018(5) 0.0044(5) 0.0039(5)
C2 0.0151(7) 0.0158(8) 0.0130(7) -0.0003(6) 0.0041(5) 0.0007(6)
C3 0.0179(7) 0.0173(8) 0.0144(7) 0.0020(6) 0.0048(6) 0.0003(6)
C4 0.0209(7) 0.0144(8) 0.0186(8) 0.0026(6) 0.0057(6) 0.0031(6)
C5 0.0168(7) 0.0163(8) 0.0159(7) -0.0012(6) 0.0054(6) 0.0006(6)
C6 0.0163(7) 0.0184(8) 0.0139(7) 0.0008(6) 0.0057(6) 0.0013(6)
C7 0.0149(7) 0.0154(8) 0.0135(7) 0.0005(6) 0.0045(5) 0.0015(6)
C8 0.0157(7) 0.0171(8) 0.0142(7) 0.0019(6) 0.0057(6) 0.0027(6)
C9 0.0192(7) 0.0209(9) 0.0143(7) 0.0024(6) 0.0071(6) 0.0024(6)
C10 0.0192(7) 0.0181(8) 0.0173(8) 0.0042(6) 0.0065(6) 0.0037(6)
C11 0.0221(8) 0.0198(9) 0.0198(8) 0.0021(7) 0.0078(6) 0.0076(7)
C12 0.0190(7) 0.0232(9) 0.0149(7) 0.0002(6) 0.0062(6) 0.0051(6)
C13 0.0165(7) 0.0189(8) 0.0137(7) 0.0003(6) 0.0041(6) 0.0022(6)
C14 0.0259(8) 0.0254(10) 0.0161(8) -0.0002(7) 0.0086(7) 0.0070(7)
C15 0.0228(8) 0.0165(8) 0.0177(8) 0.0021(6) 0.0058(6) -0.0014(6)
C16 0.0210(8) 0.0181(8) 0.0192(8) -0.0015(7) 0.0068(6) 0.0020(6)
C17 0.0294(9) 0.0236(10) 0.0278(10) -0.0081(8) 0.0085(8) -0.0027(7)
C18 0.0239(9) 0.0243(10) 0.0299(10) -0.0044(8) 0.0094(7) 0.0046(7)
C19 0.0391(11) 0.0265(10) 0.0220(9) -0.0017(8) 0.0149(8) 0.0083(8)
C20 0.0293(9) 0.0202(9) 0.0221(9) 0.0064(7) 0.0102(7) 0.0062(7)
C21 0.0299(10) 0.0459(14) 0.0333(11) 0.0161(10) 0.0115(8) 0.0141(10)
C22 0.0487(13) 0.0350(12) 0.0254(10) 0.0147(9) 0.0128(9) 0.0142(10)
C23 0.0626(16) 0.0264(12) 0.0438(14) 0.0110(10) 0.0030(12) -0.0057(11)
C24 0.0256(8) 0.0292(10) 0.0163(8) -0.0041(7) 0.0088(7) 0.0005(7)
C25 0.0358(10) 0.0366(12) 0.0151(8) -0.0016(8) 0.0078(7) -0.0011(9)
C26 0.0411(11) 0.0306(11) 0.0272(10) -0.0108(9) 0.0166(9) -0.0056(9)
C27 0.0323(10) 0.0447(13) 0.0273(10) -0.0042(9) 0.0136(8) 0.0111(9)
C28 0.0157(7) 0.0370(11) 0.0210(9) -0.0084(8) 0.0029(6) -0.0024(7)
C29 0.0247(9) 0.0472(14) 0.0355(11) -0.0103(10) 0.0142(8) -0.0129(9)
C30 0.0180(8) 0.0542(15) 0.0287(10) -0.0092(10) -0.0011(7) 0.0038(9)
C31 0.0203(8) 0.0384(12) 0.0255(9) -0.0116(9) 0.0042(7) -0.0067(8)
C32 0.0264(8) 0.0245(10) 0.0163(8) 0.0054(7) 0.0065(7) -0.0043(7)
C33 0.0303(10) 0.0533(15) 0.0210(9) 0.0032(9) 0.0102(8) -0.0183(10)
C34 0.0558(14) 0.0235(10) 0.0267(10) 0.0104(8) 0.0145(9) -0.0008(10)
C35 0.0305(9) 0.0336(11) 0.0155(8) 0.0022(8) 0.0056(7) -0.0023(8)
C36 0.0180(8) 0.0265(10) 0.0243(9) 0.0067(7) 0.0063(7) 0.0038(7)
C37 0.0175(8) 0.0379(12) 0.0274(10) 0.0065(9) 0.0012(7) 0.0023(8)
C38 0.0192(8) 0.0367(12) 0.0302(10) 0.0083(9) 0.0098(7) 0.0001(8)
C39 0.0312(10) 0.0353(12) 0.0401(12) 0.0059(10) 0.0146(9) 0.0132(9)
C40 0.0189(7) 0.0214(9) 0.0188(8) -0.0002(7) 0.0034(6) -0.0029(6)
C41 0.0665(16) 0.0224(11) 0.0523(15) 0.0019(10) 0.0344(13) 0.0007(11)
C42 0.0320(11) 0.0643(17) 0.0334(12) 0.0039(11) 0.0100(9) -0.0186(11)
C43 0.0373(11) 0.0342(12) 0.0257(10) 0.0046(9) 0.0129(8) -0.0066(9)

loop_
_atom_type_symbol
_atom_type_description
_atom_type_scat_dispersion_real
_atom_type_scat_dispersion_imag
_atom_type_scat_source
C C 0.0033 0.0016 'International Tables Vol C Tables 4.2.6.8 and 6.1.1.4'
H H 0.0000 0.0000 'International Tables Vol C Tables 4.2.6.8 and 6.1.1.4'
Fe Fe 0.3463 0.8444 'International Tables Vol C Tables 4.2.6.8 and 6.1.1.4'
N N 0.0061 0.0033 'International Tables Vol C Tables 4.2.6.8 and 6.1.1.4'
P P 0.1023 0.0942 'International Tables Vol C Tables 4.2.6.8 and 6.1.1.4'
Si Si 0.0817 0.0704 'International Tables Vol C Tables 4.2.6.8 and 6.1.1.4'

loop_
_exptl_crystal_face_index_h
_exptl_crystal_face_index_k
_exptl_crystal_face_index_l
_exptl_crystal_face_perp_dist
10 18 8 0.0832
19 -4 -20 0.0190
-6 11 -16 0.0779
5 22 -7 0.0930
2 -18 14 0.0770
-19 4 20 0.0190
-6 -22 5 0.0954
-11 -18 -5 0.1056
6 -11 16 0.0779

loop_
_geom_angle_atom_site_label_1
_geom_angle_atom_site_label_2
_geom_angle_atom_site_label_3
_geom_angle
P2 Fe P1 125.288(18)
N1 Fe P1 85.28(4)
N1 Fe P2 93.70(4)
N1 Fe C40 130.57(7)
C40 Fe P1 112.93(5)
C40 Fe P2 108.65(5)
C14 P1 Fe 89.88(6)
C14 P1 C24 101.65(8)
C14 P1 C28 105.36(9)
C24 P1 Fe 118.67(6)
C24 P1 C28 109.56(8)
C28 P1 Fe 124.96(6)
C15 P2 Fe 104.38(6)
C15 P2 C32 104.41(8)
C15 P2 C36 104.26(8)
C32 P2 Fe 115.38(6)
C36 P2 Fe 115.49(6)
C36 P2 C32 111.32(8)
C40 Si C41 110.51(10)
C40 Si C42 111.72(10)
C40 Si C43 113.30(9)
C42 Si C41 107.67(12)
C43 Si C41 107.69(11)
C43 Si C42 105.65(10)
C2 N1 Fe 127.55(10)
C13 N1 Fe 122.07(11)
C13 N1 C2 105.33(13)
N1 C2 C3 128.36(15)
N1 C2 C7 111.37(14)
C3 C2 C7 119.95(15)
C2 C3 C15 121.59(15)
C4 C3 C2 117.44(15)
C4 C3 C15 120.39(15)
C3 C4 C5 123.49(16)
C4 C5 C16 119.29(15)
C6 C5 C4 117.90(15)
C6 C5 C16 122.63(15)
C5 C6 C7 120.15(15)
C2 C7 C8 105.75(14)
C6 C7 C2 120.81(15)
C6 C7 C8 133.27(15)
C9 C8 C7 133.41(15)
C9 C8 C13 120.85(15)
C13 C8 C7 105.67(14)
C10 C9 C8 119.83(15)
C9 C10 C11 118.10(15)
C9 C10 C20 122.60(15)
C11 C10 C20 119.29(15)
C12 C11 C10 123.90(16)
C11 C12 C13 116.91(15)
C11 C12 C14 119.31(15)
C13 C12 C14 123.68(15)
N1 C13 C8 111.58(14)
N1 C13 C12 127.96(15)
C12 C13 C8 120.35(15)
C12 C14 P1 118.76(13)
C3 C15 P2 116.39(12)
C17 C16 C5 109.22(14)
C18 C16 C5 110.14(14)
C18 C16 C17 109.26(15)
C19 C16 C5 111.89(15)
C19 C16 C17 108.11(15)
C19 C16 C18 108.16(15)
C10 C20 C21 110.06(15)
C22 C20 C10 112.55(15)
C22 C20 C21 105.75(17)
C23 C20 C10 109.32(16)
C23 C20 C21 109.79(19)
C23 C20 C22 109.31(18)
C25 C24 P1 107.60(13)
C25 C24 C27 109.86(16)
C26 C24 P1 108.36(12)
C26 C24 C25 107.74(15)
C26 C24 C27 107.46(17)
C27 C24 P1 115.57(13)
C29 C28 P1 111.15(13)
C29 C28 C30 109.72(16)
C29 C28 C31 106.48(18)
C30 C28 P1 112.90(15)
C30 C28 C31 107.92(16)
C31 C28 P1 108.41(12)
C33 C32 P2 106.37(12)
C34 C32 P2 115.96(14)
C34 C32 C33 108.88(17)
C34 C32 C35 110.27(15)
C35 C32 P2 108.03(13)
C35 C32 C33 106.90(16)
C37 C36 P2 110.58(13)
C37 C36 C38 108.44(16)
C38 C36 P2 106.46(12)
C39 C36 P2 113.88(14)
C39 C36 C37 109.47(16)
C39 C36 C38 107.81(16)
Si C40 Fe 121.42(9)

loop_
_geom_bond_atom_site_label_1
_geom_bond_atom_site_label_2
_geom_bond_distance
Fe P1 2.5444(5)
Fe P2 2.4442(5)
Fe N1 1.9939(14)
Fe C40 2.0618(17)
P1 C14 1.8591(19)
P1 C24 1.8932(18)
P1 C28 1.8960(18)
P2 C15 1.8458(17)
P2 C32 1.8799(18)
P2 C36 1.8782(18)
Si C40 1.8541(18)
Si C41 1.876(2)
Si C42 1.874(2)
Si C43 1.870(2)
N1 C2 1.392(2)
N1 C13 1.390(2)
C2 C3 1.403(2)
C2 C7 1.417(2)
C3 C4 1.389(2)
C3 C15 1.517(2)
C4 C5 1.421(2)
C5 C6 1.385(2)
C5 C16 1.536(2)
C6 C7 1.397(2)
C7 C8 1.445(2)
C8 C9 1.399(2)
C8 C13 1.416(2)
C9 C10 1.386(2)
C10 C11 1.416(2)
C10 C20 1.535(2)
C11 C12 1.388(2)
C12 C13 1.404(2)
C12 C14 1.519(2)
C16 C17 1.535(3)
C16 C18 1.532(2)
C16 C19 1.531(3)
C20 C21 1.545(3)
C20 C22 1.523(3)
C20 C23 1.512(3)
C24 C25 1.537(3)
C24 C26 1.529(3)
C24 C27 1.537(3)
C28 C29 1.533(3)
C28 C30 1.533(3)
C28 C31 1.541(3)
C32 C33 1.534(3)
C32 C34 1.531(3)
C32 C35 1.532(3)
C36 C37 1.539(3)
C36 C38 1.541(3)
C36 C39 1.530(3)

loop_
_geom_torsion_atom_site_label_1
_geom_torsion_atom_site_label_2
_geom_torsion_atom_site_label_3
_geom_torsion_atom_site_label_4
_geom_torsion
Fe P1 C14 C12 -63.38(13)
Fe P1 C24 C25 69.90(14)
Fe P1 C24 C26 -46.33(15)
Fe P1 C24 C27 -166.95(13)
Fe P1 C28 C29 -102.77(14)
Fe P1 C28 C30 133.43(12)
Fe P1 C28 C31 13.93(17)
Fe P2 C15 C3 -49.38(13)
Fe P2 C32 C33 -61.26(15)
Fe P2 C32 C34 177.53(12)
Fe P2 C32 C35 53.22(13)
Fe P2 C36 C37 -82.41(14)
Fe P2 C36 C38 35.18(15)
Fe P2 C36 C39 153.84(12)
Fe N1 C2 C3 -37.5(2)
Fe N1 C2 C7 149.11(12)
Fe N1 C13 C8 -151.58(11)
Fe N1 C13 C12 32.2(2)
N1 C2 C3 C4 -177.86(15)
N1 C2 C3 C15 -6.6(3)
N1 C2 C7 C6 -179.90(14)
N1 C2 C7 C8 4.33(18)
C2 N1 C13 C8 4.98(18)
C2 N1 C13 C12 -171.22(17)
C2 C3 C4 C5 0.9(2)
C2 C3 C15 P2 54.1(2)
C2 C7 C8 C9 175.52(18)
C2 C7 C8 C13 -1.13(17)
C3 C2 C7 C6 6.1(2)
C3 C2 C7 C8 -169.68(15)
C3 C4 C5 C6 2.1(2)
C3 C4 C5 C16 177.30(15)
C4 C3 C15 P2 -134.90(14)
C4 C5 C6 C7 -1.1(2)
C4 C5 C16 C17 -63.5(2)
C4 C5 C16 C18 56.5(2)
C4 C5 C16 C19 176.83(15)
C5 C6 C7 C2 -2.9(2)
C5 C6 C7 C8 171.50(17)
C6 C5 C16 C17 111.41(18)
C6 C5 C16 C18 -128.60(17)
C6 C5 C16 C19 -8.3(2)
C6 C7 C8 C9 0.5(3)
C6 C7 C8 C13 -176.14(17)
C7 C2 C3 C4 -5.0(2)
C7 C2 C3 C15 166.28(15)
C7 C8 C9 C10 -174.41(17)
C7 C8 C13 N1 -2.42(19)
C7 C8 C13 C12 174.11(15)
C8 C9 C10 C11 0.2(2)
C8 C9 C10 C20 -179.36(16)
C9 C8 C13 N1 -179.58(15)
C9 C8 C13 C12 -3.0(2)
C9 C10 C11 C12 -1.2(3)
C9 C10 C20 C21 -124.19(19)
C9 C10 C20 C22 -6.5(3)
C9 C10 C20 C23 115.2(2)
C10 C11 C12 C13 0.0(3)
C10 C11 C12 C14 -176.53(17)
C11 C10 C20 C21 56.2(2)
C11 C10 C20 C22 173.90(17)
C11 C10 C20 C23 -64.4(2)
C11 C12 C13 N1 177.97(16)
C11 C12 C13 C8 2.1(2)
C11 C12 C14 P1 -148.76(15)
C13 N1 C2 C3 167.65(16)
C13 N1 C2 C7 -5.73(18)
C13 C8 C9 C10 1.8(3)
C13 C12 C14 P1 34.9(2)
C14 P1 C24 C25 166.23(13)
C14 P1 C24 C26 49.99(15)
C14 P1 C24 C27 -70.62(17)
C14 P1 C28 C29 156.31(14)
C14 P1 C28 C30 32.52(16)
C14 P1 C28 C31 -86.99(15)
C14 C12 C13 N1 -5.6(3)
C14 C12 C13 C8 178.45(16)
C15 P2 C32 C33 52.68(16)
C15 P2 C32 C34 -68.53(16)
C15 P2 C32 C35 167.16(12)
C15 P2 C36 C37 163.70(13)
C15 P2 C36 C38 -78.71(14)
C15 P2 C36 C39 39.94(16)
C15 C3 C4 C5 -170.43(15)
C16 C5 C6 C7 -176.10(15)
C20 C10 C11 C12 178.41(17)
C24 P1 C14 C12 177.32(13)
C24 P1 C28 C29 47.66(17)
C24 P1 C28 C30 -76.13(16)
C24 P1 C28 C31 164.36(13)
C28 P1 C14 C12 63.05(15)
C28 P1 C24 C25 -82.65(14)
C28 P1 C24 C26 161.11(14)
C28 P1 C24 C27 40.50(18)
C32 P2 C15 C3 -170.90(13)
C32 P2 C36 C37 51.68(16)
C32 P2 C36 C38 169.27(13)
C32 P2 C36 C39 -72.07(16)
C36 P2 C15 C3 72.19(14)
C36 P2 C32 C33 164.60(14)
C36 P2 C32 C34 43.39(17)
C36 P2 C32 C35 -80.93(15)
C41 Si C40 Fe -104.28(13)
C42 Si C40 Fe 135.86(12)
C43 Si C40 Fe 16.67(14)

loop_
_exptl_oxdiff_crystal_face_indexfrac_h
_exptl_oxdiff_crystal_face_indexfrac_k
_exptl_oxdiff_crystal_face_indexfrac_l
_exptl_oxdiff_crystal_face_x
_exptl_oxdiff_crystal_face_y
_exptl_oxdiff_crystal_face_z
9.9934 18.0029 8.0009 0.1581 -0.8126 -0.6166
18.9907 -3.9860 -19.9973 0.9865 0.1845 0.1005
-6.0071 11.0025 -15.9925 0.1318 -0.4279 0.8558
4.9952 22.0083 -6.9913 0.2997 -0.9426 0.1485
2.0100 -18.0040 13.9918 -0.2187 0.7416 -0.6552
-18.9907 3.9860 19.9973 -0.9865 -0.1845 -0.1005
-5.9892 -22.0051 4.9942 -0.2912 0.9487 -0.0364
-10.9922 -18.0043 -5.0016 -0.2486 0.8076 0.5354
6.0071 -11.0025 15.9925 -0.1318 0.4279 -0.8558
